data_2020961
loop_
_publ_author_name
'Sohr, Julia'
'Schmidt, Horst'
'Voigt, Wolfgang'

_publ_section_title
;
 Higher hydrates of lithium chloride, lithium bromide and lithium iodide
;
_journal_coeditor_code QF3002
_journal_issue 2
_journal_name_full 'Acta Crystallographica Section C'
_journal_page_first
;
;
_journal_paper_doi 10.1107/S2053229618001183
_journal_volume 74
_journal_year 2018
_chemical_formula_iupac 'Li I, 3H2 O'
_chemical_formula_moiety 'I, 3(H2 O), Li'
_chemical_formula_sum 'H6 I Li O3'
_chemical_formula_weight 187.89
_chemical_name_systematic
;
Lithium iodide trihydrate
;
_space_group_crystal_system hexagonal
_space_group_IT_number 194
_space_group_name_Hall '-P 6c 2c'
_space_group_name_H-M_alt 'P 63/m m c'
_symmetry_space_group_name_Hall '-P 6c 2c'
_symmetry_space_group_name_H-M 'P 63/m m c'
_atom_sites_solution_hydrogens difmap
_audit_creation_method SHELXL-2016/6
_cell_angle_alpha 90
_cell_angle_beta 90
_cell_angle_gamma 120
_cell_formula_units_Z 2
_cell_length_a 7.4610(18)
_cell_length_b 7.4610(18)
_cell_length_c 5.459(3)
_cell_measurement_reflns_used 369
_cell_measurement_temperature 250(2)
_cell_measurement_theta_max 29.36
_cell_measurement_theta_min 4.83
_cell_volume 263.17(17)
_computing_cell_refinement
;
X-AREA (Stoe & Cie, 2015)
;
_computing_data_collection
;
X-AREA (Stoe & Cie, 2015)
;
_computing_data_reduction
;
X-RED (Stoe & Cie, 2015)
;
_computing_molecular_graphics
;
DIAMOND (Brandenburg, 2017)
;
_computing_publication_material
;
publCIF (Westrip, 2010)
;
_computing_structure_refinement
;
SHELXL2016 (Sheldrick, 2015)
;
_computing_structure_solution
;
SHELXS97 (Sheldrick, 2008)
;
_diffrn_ambient_temperature 250
_diffrn_detector_area_resol_mean 6.67
_diffrn_measured_fraction_theta_full 0.991
_diffrn_measured_fraction_theta_max 0.993
_diffrn_measurement_device '2-circle goniometer'
_diffrn_measurement_device_type 'Stoe IPDS 2T'
_diffrn_measurement_method 'rotation method'
_diffrn_radiation_monochromator 'plane graphite'
_diffrn_radiation_type 'Mo K\a'
_diffrn_radiation_wavelength 0.71073
_diffrn_reflns_av_R_equivalents 0.0628
_diffrn_reflns_limit_h_max 10
_diffrn_reflns_limit_h_min -10
_diffrn_reflns_limit_k_max 10
_diffrn_reflns_limit_k_min -10
_diffrn_reflns_limit_l_max 7
_diffrn_reflns_limit_l_min -7
_diffrn_reflns_number 2706
_diffrn_reflns_theta_full 25.242
_diffrn_reflns_theta_max 27.485
_diffrn_reflns_theta_min 3.153
_exptl_absorpt_coefficient_mu 5.96
_exptl_absorpt_correction_T_max 0.4761
_exptl_absorpt_correction_T_min 0.3829
_exptl_absorpt_correction_type integration
_exptl_absorpt_process_details
;
(Coppens, 1970)
;
_exptl_crystal_colour colorless
_exptl_crystal_density_diffrn 2.371
_exptl_crystal_description plate
_exptl_crystal_F_000 172
_exptl_crystal_size_max 0.4
_exptl_crystal_size_mid 0.15
_exptl_crystal_size_min 0.1
_refine_diff_density_max 0.253
_refine_diff_density_min -0.678
_refine_ls_extinction_method none
_refine_ls_goodness_of_fit_ref 1.066
_refine_ls_hydrogen_treatment refall
_refine_ls_matrix_type full
_refine_ls_number_parameters 12
_refine_ls_number_reflns 137
_refine_ls_number_restraints 0
_refine_ls_restrained_S_all 1.066
_refine_ls_R_factor_all 0.0162
_refine_ls_R_factor_gt 0.0150
_refine_ls_shift/su_max 0.000
_refine_ls_shift/su_mean 0.000
_refine_ls_structure_factor_coef Fsqd
_refine_ls_weighting_details 'w=1/[\s^2^(Fo^2^)+(0.0236P)^2^+0.2177P] where P=(Fo^2^+2Fc^2^)/3'
_refine_ls_weighting_scheme calc
_refine_ls_wR_factor_gt 0.0378
_refine_ls_wR_factor_ref 0.0380
_reflns_number_gt 131
_reflns_number_total 137
_reflns_threshold_expression 'I > 2\s(I)'
_cod_data_source_file qf3002sup1.cif
_cod_data_source_block LiI.3H2O
_cod_original_cell_volume 263.17(18)
_cod_database_code 2020961
_shelx_space_group_comment
;
The symmetry employed for this shelxl refinement is uniquely defined
by the following loop, which should always be used as a source of
symmetry information in preference to the above space-group names.
They are only intended as comments.
;

loop_
_space_group_symop_operation_xyz
'x, y, z'
'-x, -y, z+1/2'
'-y, -x, -z+1/2'
'y, x, -z'
'x-y, -y, -z'
'-x+y, y, -z+1/2'
'x, x-y, -z+1/2'
'-x, -x+y, -z'
'-y, x-y, z'
'y, -x+y, z+1/2'
'x-y, x, z+1/2'
'-x+y, -x, z'
'-x, -y, -z'
'x, y, -z-1/2'
'y, x, z-1/2'
'-y, -x, z'
'-x+y, y, z'
'x-y, -y, z-1/2'
'-x, -x+y, z-1/2'
'x, x-y, z'
'y, -x+y, -z'
'-y, x-y, -z-1/2'
'-x+y, -x, -z-1/2'
'x-y, x, -z'

loop_
_atom_site_type_symbol
_atom_site_label
_atom_site_fract_x
_atom_site_fract_y
_atom_site_fract_z
_atom_site_U_iso_or_equiv
_atom_site_adp_type
_atom_site_calc_flag
_atom_site_occupancy
I I1 0.666667 0.333333 0.250000 0.0423(2) Uani d 1
Li Li1 0.000000 0.000000 0.000000 0.037(2) Uani d 1
O O1 0.1238(3) 0.2477(5) 0.250000 0.0476(8) Uani d 1
H H1 0.088(9) 0.332(7) 0.250000 0.09(2) Uiso d 1

loop_
_atom_site_aniso_label
_atom_site_aniso_U_11
_atom_site_aniso_U_22
_atom_site_aniso_U_33
_atom_site_aniso_U_12
_atom_site_aniso_U_13
_atom_site_aniso_U_23
I1 0.0357(2) 0.0357(2) 0.0555(3) 0.01787(11) 0.000 0.000
Li1 0.041(3) 0.041(3) 0.027(5) 0.0205(17) 0.000 0.000
O1 0.0649(18) 0.0284(15) 0.0374(14) 0.0142(8) 0.000 0.000

loop_
_atom_type_symbol
_atom_type_description
_atom_type_scat_dispersion_real
_atom_type_scat_dispersion_imag
_atom_type_scat_source
Li Li -0.0003 0.0001 'International Tables Vol C Tables 4.2.6.8 and 6.1.1.4'
I I -0.4742 1.8119 'International Tables Vol C Tables 4.2.6.8 and 6.1.1.4'
O O 0.0106 0.0060 'International Tables Vol C Tables 4.2.6.8 and 6.1.1.4'
H H 0.0000 0.0000 'International Tables Vol C Tables 4.2.6.8 and 6.1.1.4'

loop_
_geom_angle_atom_site_label_1
_geom_angle_atom_site_label_2
_geom_angle_atom_site_label_3
_geom_angle_site_symmetry_1
_geom_angle_site_symmetry_3
_geom_angle
O1 Li1 O1 . 13 180.0
O1 Li1 O1 . 19 97.56(9)
O1 Li1 O1 13 19 82.44(9)
O1 Li1 O1 . 7 82.44(9)
O1 Li1 O1 13 7 97.56(9)
O1 Li1 O1 19 7 180.00(16)
O1 Li1 O1 . 15 97.56(9)
O1 Li1 O1 13 15 82.44(9)
O1 Li1 O1 19 15 82.44(9)
O1 Li1 O1 7 15 97.56(9)
O1 Li1 O1 . 3 82.44(9)
O1 Li1 O1 13 3 97.56(9)
O1 Li1 O1 19 3 97.56(9)
O1 Li1 O1 7 3 82.44(9)
O1 Li1 O1 15 3 180.0(3)
O1 Li1 Li1 . 2 49.54(6)
O1 Li1 Li1 13 2 130.46(6)
O1 Li1 Li1 19 2 130.46(6)
O1 Li1 Li1 7 2 49.54(6)
O1 Li1 Li1 15 2 130.46(6)
O1 Li1 Li1 3 2 49.54(6)
O1 Li1 Li1 . 2_554 130.46(6)
O1 Li1 Li1 13 2_554 49.54(6)
O1 Li1 Li1 19 2_554 49.54(6)
O1 Li1 Li1 7 2_554 130.46(6)
O1 Li1 Li1 15 2_554 49.54(6)
O1 Li1 Li1 3 2_554 130.46(6)
Li1 Li1 Li1 2 2_554 180.0
Li1 O1 Li1 . 2 80.92(12)

loop_
_geom_bond_atom_site_label_1
_geom_bond_atom_site_label_2
_geom_bond_site_symmetry_2
_geom_bond_distance
Li1 O1 . 2.103(3)
Li1 O1 13 2.103(3)
Li1 O1 19 2.103(3)
Li1 O1 7 2.103(3)
Li1 O1 15 2.103(3)
Li1 O1 3 2.103(3)
Li1 Li1 2 2.7295(13)
Li1 Li1 2_554 2.7295(13)
